data_4519474
loop_
_publ_author_name
'Johann O. E. Sosoe'
'Thierry Maris'
'James D. Wuest'

_publ_section_title
;
 Strongly Hydrogen-Bonded Networks Formed by Sulfate and Bisulfate Salts
 of Benzenetetramines
;
_journal_name_full 'Crystal Growth and Design'
_journal_page_first 8865
_journal_page_last 8874
_journal_paper_doi 10.1021/acs.cgd.3c00950
_journal_volume 23
_journal_year 2023
_chemical_formula_moiety 'C6 H12 N4, O4 S'
_chemical_formula_sum 'C6 H12 N4 O4 S'
_chemical_formula_weight 236.26
_chemical_name_systematic
;
2,3-diaminobenzene-1,4-diammonium sulfate
;
_space_group_crystal_system monoclinic
_space_group_IT_number 14
_space_group_name_Hall '-P 2ybc'
_space_group_name_H-M_alt 'P 1 21/c 1'
_atom_sites_solution_hydrogens mixed
_atom_sites_solution_primary dual
_audit_creation_date 2023-07-21
_cell_angle_alpha 90
_cell_angle_beta 93.007(3)
_cell_angle_gamma 90
_cell_formula_units_Z 4
_cell_length_a 6.4293(4)
_cell_length_b 7.6672(5)
_cell_length_c 18.4558(12)
_cell_measurement_reflns_used 5103
_cell_measurement_temperature 150
_cell_measurement_theta_max 57.102
_cell_measurement_theta_min 4.175
_cell_volume 908.52(10)
_computing_cell_refinement
;
SAINT (2020) V8.40B; Integration Software for Single Crystal Data.
Bruker AXS Inc., Madison, WI 53719-1173.
;
_computing_data_collection
;
APEX 4 (2022) Bruker AXS Inc., Madison, WI 53719-1173.
;
_computing_data_reduction
;
SAINT (2020) V8.40B; Integration Software for Single Crystal Data.
Bruker AXS Inc., Madison, WI 53719-1173.
;
_computing_molecular_graphics 'Olex2 1.3 (Dolomanov et al., 2009)'
_computing_publication_material 'Olex2 1.3 (Dolomanov et al., 2009)'
_computing_structure_refinement 'XL  (Sheldrick, 2008)'
_computing_structure_solution 'XT  (Sheldrick, 2015)'
_diffrn_ambient_temperature 150
_diffrn_detector 'CMOS Area detector'
_diffrn_detector_area_resol_mean 10.42
_diffrn_detector_type 'Bruker CMOS Photon III '
_diffrn_measured_fraction_theta_full 0.998
_diffrn_measured_fraction_theta_max 0.997
_diffrn_measurement_device 'k-geometry diffractometer'
_diffrn_measurement_device_type 'Bruker Venture Metaljet'
_diffrn_measurement_method '\w and \f scans'
_diffrn_radiation_collimation 'Focusing mirrors'
_diffrn_radiation_monochromator 'Helios MX Mirror Optics'
_diffrn_radiation_probe x-ray
_diffrn_radiation_type 'Ga K\a'
_diffrn_radiation_wavelength 1.34139
_diffrn_reflns_av_unetI/netI 0.0316
_diffrn_reflns_Laue_measured_fraction_full 0.998
_diffrn_reflns_Laue_measured_fraction_max 0.997
_diffrn_reflns_limit_h_max 8
_diffrn_reflns_limit_h_min -8
_diffrn_reflns_limit_k_max 9
_diffrn_reflns_limit_k_min 0
_diffrn_reflns_limit_l_max 23
_diffrn_reflns_limit_l_min 0
_diffrn_reflns_number 1921
_diffrn_reflns_point_group_measured_fraction_full 0.998
_diffrn_reflns_point_group_measured_fraction_max 0.997
_diffrn_reflns_theta_full 53.594
_diffrn_reflns_theta_max 57.075
_diffrn_reflns_theta_min 4.174
_diffrn_source 'Metal Jet'
_diffrn_source_current 2.86
_diffrn_source_power 0.1993706
_diffrn_source_target Ga
_diffrn_source_type 'Gallium Liquid Metal Jet Source'
_diffrn_source_voltage 69.71
_exptl_absorpt_coefficient_mu 2.139
_exptl_absorpt_correction_T_max 0.751
_exptl_absorpt_correction_T_min 0.569
_exptl_absorpt_correction_type multi-scan
_exptl_absorpt_process_details
;
 TWINABS-2012/1 (Bruker,2012) was used for absorption correction.

Final HKLF 4 output contains 25897 reflections, Rint = 0.0592
 (15548 with I > 3sig(I), Rint = 0.0511)
;
_exptl_crystal_colour 'clear light colourless'
_exptl_crystal_colour_lustre clear
_exptl_crystal_colour_modifier light
_exptl_crystal_colour_primary colourless
_exptl_crystal_density_diffrn 1.727
_exptl_crystal_description plate
_exptl_crystal_F_000 496
_exptl_crystal_recrystallization_method 'crystallised from EtOH/H2O/H2SO4/HCl'
_exptl_crystal_size_max 0.12
_exptl_crystal_size_mid 0.08
_exptl_crystal_size_min 0.03
_refine_diff_density_max 0.339
_refine_diff_density_min -0.476
_refine_diff_density_rms 0.090
_refine_ls_extinction_coef .
_refine_ls_extinction_method none
_refine_ls_goodness_of_fit_ref 1.067
_refine_ls_hydrogen_treatment constr
_refine_ls_matrix_type full
_refine_ls_number_parameters 141
_refine_ls_number_reflns 1921
_refine_ls_number_restraints 1
_refine_ls_restrained_S_all 1.075
_refine_ls_R_factor_all 0.0522
_refine_ls_R_factor_gt 0.0451
_refine_ls_shift/su_max 0.000
_refine_ls_shift/su_mean 0.000
_refine_ls_structure_factor_coef Fsqd
_refine_ls_weighting_details 'w=1/[\s^2^(Fo^2^)+(0.0690P)^2^+0.8831P] where P=(Fo^2^+2Fc^2^)/3'
_refine_ls_weighting_scheme calc
_refine_ls_wR_factor_gt 0.1135
_refine_ls_wR_factor_ref 0.1191
_reflns_Friedel_coverage 0.000
_reflns_Friedel_fraction_full .
_reflns_Friedel_fraction_max .
_reflns_number_gt 1714
_reflns_number_total 1921
_reflns_threshold_expression 'I > 2\s(I)'
_cod_data_source_file H2BTA_2SO4.cif
_cod_data_source_block jw25842
_cod_database_code 4519474

loop_
_space_group_symop_id
_space_group_symop_operation_xyz
1 'x, y, z'
2 '-x, y+1/2, -z+1/2'
3 '-x, -y, -z'
4 'x, -y-1/2, z-1/2'

loop_
_atom_site_label
_atom_site_type_symbol
_atom_site_fract_x
_atom_site_fract_y
_atom_site_fract_z
_atom_site_U_iso_or_equiv
_atom_site_adp_type
_atom_site_occupancy
_atom_site_site_symmetry_order
_atom_site_calc_flag
_atom_site_refinement_flags_posn
_atom_site_refinement_flags_adp
_atom_site_refinement_flags_occupancy
_atom_site_disorder_assembly
_atom_site_disorder_group
N1 N 0.8237(4) 0.3294(3) 0.08207(13) 0.0236(6) Uani 1 1 d . . . . .
H1A H 0.702583 0.288471 0.060723 0.028 Uiso 1 1 calc R U . . .
H1B H 0.930456 0.257847 0.070975 0.028 Uiso 1 1 calc R U . . .
H1C H 0.848475 0.438847 0.065528 0.028 Uiso 1 1 calc R U . . .
C1 C 0.8071(5) 0.3341(4) 0.16121(16) 0.0223(6) Uani 1 1 d . . . . .
N2 N 0.4619(4) 0.4724(4) 0.14549(15) 0.0286(6) Uani 1 1 d . . . . .
H2A H 0.498995 0.487560 0.100197 0.034 Uiso 1 1 d R U . . .
H2B H 0.353295 0.400534 0.144928 0.034 Uiso 1 1 d DR U . . .
C2 C 0.6283(5) 0.4022(4) 0.18889(16) 0.0229(6) Uani 1 1 d . . . . .
N3 N 0.4314(5) 0.4653(4) 0.29328(15) 0.0308(6) Uani 1 1 d . . . . .
H3A H 0.338636 0.485686 0.257441 0.037 Uiso 1 1 d DR U . . .
H3B H 0.381207 0.387538 0.322921 0.037 Uiso 1 1 d R U . . .
C3 C 0.6104(5) 0.4030(4) 0.26552(17) 0.0225(6) Uani 1 1 d . . . . .
N4 N 0.7617(4) 0.3385(3) 0.38735(13) 0.0243(5) Uani 1 1 d . . . . .
H4A H 0.645815 0.279483 0.399473 0.029 Uiso 1 1 calc R U . . .
H4B H 0.753843 0.450857 0.402902 0.029 Uiso 1 1 calc R U . . .
H4C H 0.876650 0.286799 0.408716 0.029 Uiso 1 1 calc R U . . .
C4 C 0.7761(5) 0.3361(4) 0.30815(17) 0.0244(6) Uani 1 1 d . . . . .
C5 C 0.9549(5) 0.2691(4) 0.27956(17) 0.0251(7) Uani 1 1 d . . . . .
H5 H 1.065063 0.225033 0.310675 0.030 Uiso 1 1 calc R U . . .
C6 C 0.9703(5) 0.2675(4) 0.20499(18) 0.0257(7) Uani 1 1 d . . . . .
H6 H 1.090701 0.221553 0.184146 0.031 Uiso 1 1 calc R U . . .
S1 S 0.73199(12) 0.70580(10) 0.51624(4) 0.0205(2) Uani 1 1 d . . . . .
O1 O 0.7852(4) 0.6705(3) 0.44049(11) 0.0252(5) Uani 1 1 d . . . . .
O2 O 0.5295(3) 0.7953(3) 0.51602(12) 0.0256(5) Uani 1 1 d . . . . .
O3 O 0.8951(4) 0.8266(3) 0.54750(12) 0.0260(5) Uani 1 1 d . . . . .
O4 O 0.7303(4) 0.5454(3) 0.55844(12) 0.0287(5) Uani 1 1 d . . . . .

loop_
_atom_site_aniso_label
_atom_site_aniso_U_11
_atom_site_aniso_U_22
_atom_site_aniso_U_33
_atom_site_aniso_U_23
_atom_site_aniso_U_13
_atom_site_aniso_U_12
N1 0.0282(14) 0.0213(12) 0.0219(12) 0.0011(10) 0.0065(10) -0.0030(11)
C1 0.0271(15) 0.0204(13) 0.0198(13) -0.0007(11) 0.0049(12) -0.0005(12)
N2 0.0281(14) 0.0305(15) 0.0271(13) 0.0040(12) 0.0016(11) 0.0007(12)
C2 0.0276(16) 0.0172(14) 0.0241(14) 0.0006(11) 0.0030(12) 0.0018(12)
N3 0.0277(14) 0.0369(16) 0.0284(14) 0.0040(13) 0.0063(11) 0.0072(13)
C3 0.0269(16) 0.0166(13) 0.0245(14) -0.0004(12) 0.0045(12) 0.0005(12)
N4 0.0248(13) 0.0245(12) 0.0238(12) 0.0007(9) 0.0036(10) 0.0008(11)
C4 0.0278(16) 0.0226(14) 0.0230(14) -0.0020(11) 0.0032(13) -0.0041(13)
C5 0.0228(16) 0.0262(16) 0.0261(15) 0.0012(13) 0.0012(12) 0.0010(13)
C6 0.0274(16) 0.0229(15) 0.0270(15) -0.0020(13) 0.0036(12) -0.0001(13)
S1 0.0225(4) 0.0181(3) 0.0212(3) -0.0007(3) 0.0031(3) 0.0008(3)
O1 0.0265(12) 0.0271(11) 0.0227(10) -0.0023(8) 0.0075(9) 0.0002(9)
O2 0.0211(11) 0.0259(11) 0.0300(11) -0.0029(10) 0.0039(9) 0.0078(9)
O3 0.0248(12) 0.0230(11) 0.0300(11) -0.0028(9) -0.0013(9) -0.0005(9)
O4 0.0354(12) 0.0199(10) 0.0310(11) 0.0046(9) 0.0035(10) 0.0000(10)

loop_
_atom_type_symbol
_atom_type_description
_atom_type_scat_dispersion_real
_atom_type_scat_dispersion_imag
_atom_type_scat_source
C C 0.0137 0.0067 'International Tables Vol C Tables 4.2.6.8 and 6.1.1.4'
H H 0.0000 0.0000 'International Tables Vol C Tables 4.2.6.8 and 6.1.1.4'
N N 0.0241 0.0134 'International Tables Vol C Tables 4.2.6.8 and 6.1.1.4'
O O 0.0389 0.0241 'International Tables Vol C Tables 4.2.6.8 and 6.1.1.4'
S S 0.2925 0.4295 'International Tables Vol C Tables 4.2.6.8 and 6.1.1.4'

loop_
_geom_angle_atom_site_label_1
_geom_angle_atom_site_label_2
_geom_angle_atom_site_label_3
_geom_angle
_geom_angle_site_symmetry_1
_geom_angle_site_symmetry_3
H1A N1 H1B 109.5 . .
H1A N1 H1C 109.5 . .
H1B N1 H1C 109.5 . .
C1 N1 H1A 109.5 . .
C1 N1 H1B 109.5 . .
C1 N1 H1C 109.5 . .
C2 C1 N1 118.7(3) . .
C2 C1 C6 122.8(3) . .
C6 C1 N1 118.5(3) . .
H2A N2 H2B 108.6 . .
C2 N2 H2A 110.6 . .
C2 N2 H2B 110.0 . .
C1 C2 N2 123.7(3) . .
C1 C2 C3 118.7(3) . .
N2 C2 C3 117.6(3) . .
H3A N3 H3B 109.3 . .
C3 N3 H3A 109.3 . .
C3 N3 H3B 109.8 . .
N3 C3 C2 119.1(3) . .
N3 C3 C4 123.5(3) . .
C4 C3 C2 117.4(3) . .
H4A N4 H4B 109.5 . .
H4A N4 H4C 109.5 . .
H4B N4 H4C 109.5 . .
C4 N4 H4A 109.5 . .
C4 N4 H4B 109.5 . .
C4 N4 H4C 109.5 . .
C3 C4 N4 118.2(3) . .
C5 C4 C3 123.2(3) . .
C5 C4 N4 118.6(3) . .
C4 C5 H5 120.5 . .
C6 C5 C4 119.0(3) . .
C6 C5 H5 120.5 . .
C1 C6 H6 120.5 . .
C5 C6 C1 119.0(3) . .
C5 C6 H6 120.5 . .
O1 S1 O3 106.60(13) . .
O2 S1 O1 109.32(13) . .
O2 S1 O3 108.39(13) . .
O4 S1 O1 111.04(13) . .
O4 S1 O2 111.34(14) . .
O4 S1 O3 110.01(14) . .

loop_
_geom_bond_atom_site_label_1
_geom_bond_atom_site_label_2
_geom_bond_distance
_geom_bond_site_symmetry_2
N1 H1A 0.9100 .
N1 H1B 0.9100 .
N1 H1C 0.9100 .
N1 C1 1.471(4) .
C1 C2 1.384(4) .
C1 C6 1.388(5) .
N2 H2A 0.8888 .
N2 H2B 0.8891 .
N2 C2 1.409(4) .
C2 C3 1.425(4) .
N3 H3A 0.8812 .
N3 H3B 0.8820 .
N3 C3 1.370(4) .
C3 C4 1.389(5) .
N4 H4A 0.9100 .
N4 H4B 0.9100 .
N4 H4C 0.9100 .
N4 C4 1.470(4) .
C4 C5 1.388(4) .
C5 H5 0.9500 .
C5 C6 1.385(4) .
C6 H6 0.9500 .
S1 O1 1.482(2) .
S1 O2 1.472(2) .
S1 O3 1.493(2) .
S1 O4 1.456(2) .

loop_
_geom_hbond_atom_site_label_D
_geom_hbond_atom_site_label_H
_geom_hbond_atom_site_label_A
_geom_hbond_distance_DH
_geom_hbond_distance_HA
_geom_hbond_distance_DA
_geom_hbond_angle_DHA
_geom_hbond_site_symmetry_A
_geom_hbond_publ_flag
N1 H1A O2 0.91 2.00 2.841(3) 152.4 2_645 yes
N1 H1B O1 0.91 1.97 2.844(4) 160.8 2_745 yes
N1 H1B O3 0.91 2.56 3.072(3) 115.9 2_745 yes
N1 H1C O3 0.91 1.86 2.758(3) 170.6 4_575 yes
N2 H2A O2 0.89 2.60 3.279(4) 133.7 2_645 yes
N2 H2A O2 0.89 2.29 3.030(4) 140.3 4_575 yes
N2 H2B O1 0.89 2.50 3.184(4) 134.3 2_645 yes
N3 H3A N2 0.88 2.25 2.745(4) 115.0 . yes
N3 H3B O4 0.88 2.40 2.979(4) 124.0 3_666 yes
N4 H4A N2 0.91 2.58 3.198(4) 125.8 2_645 yes
N4 H4A O2 0.91 2.05 2.844(3) 144.6 3_666 yes
N4 H4B O1 0.91 1.83 2.729(3) 169.9 . yes
N4 H4C O3 0.91 1.85 2.764(4) 177.8 3_766 yes
C5 H5 O3 0.95 2.65 3.366(4) 132.9 3_766 yes
C6 H6 O1 0.95 2.50 3.267(4) 137.3 2_745 yes

loop_
_geom_torsion_atom_site_label_1
_geom_torsion_atom_site_label_2
_geom_torsion_atom_site_label_3
_geom_torsion_atom_site_label_4
_geom_torsion
_geom_torsion_site_symmetry_1
_geom_torsion_site_symmetry_2
_geom_torsion_site_symmetry_3
_geom_torsion_site_symmetry_4
N1 C1 C2 N2 -1.9(4) . . . .
N1 C1 C2 C3 178.6(3) . . . .
N1 C1 C6 C5 -179.1(3) . . . .
C1 C2 C3 N3 -178.1(3) . . . .
C1 C2 C3 C4 0.6(4) . . . .
N2 C2 C3 N3 2.3(4) . . . .
N2 C2 C3 C4 -179.1(3) . . . .
C2 C1 C6 C5 -0.1(5) . . . .
C2 C3 C4 N4 179.0(3) . . . .
C2 C3 C4 C5 -0.2(5) . . . .
N3 C3 C4 N4 -2.4(5) . . . .
N3 C3 C4 C5 178.3(3) . . . .
C3 C4 C5 C6 -0.3(5) . . . .
N4 C4 C5 C6 -179.5(3) . . . .
C4 C5 C6 C1 0.5(5) . . . .
C6 C1 C2 N2 179.2(3) . . . .
C6 C1 C2 C3 -0.4(5) . . . .

loop_
_twin_individual_id
_twin_individual_mass_fraction_refined
1 0.555(2)
2 0.445(2)

_cod_database_fobs_code 4519474
